data_2220151
loop_
_publ_author_name
'Yuan, Chunlan'

_publ_section_title
;
 <i>N</i>-(2,4-Dinitrophenyl)-<i>N</i>'-[nitro(phenyl)methylene]hydrazine
;
_journal_issue 12
_journal_name_full 'Acta Crystallographica Section E'
_journal_page_first o2297
_journal_paper_doi 10.1107/S1600536808036179
_journal_volume 64
_journal_year 2008
_chemical_formula_iupac 'C13 H9 N5 O6'
_chemical_formula_moiety 'C13 H9 N5 O6'
_chemical_formula_sum 'C13 H9 N5 O6'
_chemical_formula_weight 331.25
_chemical_name_systematic
;
<i>N</i>-(2,4-Dinitrophenyl)-<i>N</i>'-[nitro(phenyl)methylene]hydrazine
;
_space_group_IT_number 61
_symmetry_cell_setting orthorhombic
_symmetry_space_group_name_Hall '-P 2ac 2ab'
_symmetry_space_group_name_H-M 'P b c a'
_atom_sites_solution_hydrogens geom
_atom_sites_solution_primary direct
_atom_sites_solution_secondary difmap
_audit_creation_method SHELXL-97
_cell_angle_alpha 90.00
_cell_angle_beta 90.00
_cell_angle_gamma 90.00
_cell_formula_units_Z 8
_cell_length_a 6.97900(10)
_cell_length_b 13.469(2)
_cell_length_c 29.448(8)
_cell_measurement_reflns_used 26
_cell_measurement_temperature 289(2)
_cell_measurement_theta_max 12.54
_cell_measurement_theta_min 3.35
_cell_volume 2768.1(9)
_computing_cell_refinement 'XSCANS (Siemens, 1996)'
_computing_data_collection 'XSCANS (Siemens, 1996)'
_computing_data_reduction 'SHELXTL (Sheldrick, 2008)'
_computing_molecular_graphics 'SHELXTL (Sheldrick, 2008)'
_computing_publication_material 'SHELXTL (Sheldrick, 2008)'
_computing_structure_refinement 'SHELXL97 (Sheldrick, 2008)'
_computing_structure_solution 'SHELXS97 (Sheldrick, 2008)'
_diffrn_ambient_temperature 289(2)
_diffrn_measured_fraction_theta_full 1.000
_diffrn_measured_fraction_theta_max 1.000
_diffrn_measurement_device_type 'Siemens P4'
_diffrn_measurement_method '\w scans'
_diffrn_radiation_monochromator graphite
_diffrn_radiation_source 'normal-focus sealed tube'
_diffrn_radiation_type MoK\a
_diffrn_radiation_wavelength 0.71073
_diffrn_reflns_av_R_equivalents 0.0000
_diffrn_reflns_av_sigmaI/netI 0.0550
_diffrn_reflns_limit_h_max 8
_diffrn_reflns_limit_h_min 0
_diffrn_reflns_limit_k_max 17
_diffrn_reflns_limit_k_min 0
_diffrn_reflns_limit_l_max 37
_diffrn_reflns_limit_l_min 0
_diffrn_reflns_number 3591
_diffrn_reflns_theta_full 27.00
_diffrn_reflns_theta_max 27.00
_diffrn_reflns_theta_min 1.38
_diffrn_standards_decay_% 1.02
_diffrn_standards_interval_count 97
_diffrn_standards_number 3
_exptl_absorpt_coefficient_mu 0.130
_exptl_absorpt_correction_type none
_exptl_crystal_colour yellow
_exptl_crystal_density_diffrn 1.590
_exptl_crystal_density_method 'not measured'
_exptl_crystal_description prism
_exptl_crystal_F_000 1360
_exptl_crystal_size_max 0.52
_exptl_crystal_size_mid 0.48
_exptl_crystal_size_min 0.22
_refine_diff_density_max 0.197
_refine_diff_density_min -0.141
_refine_ls_extinction_coef 0.00375(18)
_refine_ls_extinction_expression Fc^*^=kFc[1+0.001xFc^2^\l^3^/sin(2\q)]^-1/4^
_refine_ls_extinction_method SHELXL
_refine_ls_goodness_of_fit_ref 0.983
_refine_ls_hydrogen_treatment mixed
_refine_ls_matrix_type full
_refine_ls_number_parameters 222
_refine_ls_number_reflns 3018
_refine_ls_number_restraints 0
_refine_ls_restrained_S_all 0.983
_refine_ls_R_factor_all 0.0885
_refine_ls_R_factor_gt 0.0391
_refine_ls_shift/su_max 0.001
_refine_ls_shift/su_mean 0.000
_refine_ls_structure_factor_coef Fsqd
_refine_ls_weighting_details 'calc w=1/[\s^2^(Fo^2^)+(0.0116P)^2^+0.0000P] where P=(Fo^2^+2Fc^2^)/3'
_refine_ls_weighting_scheme calc
_refine_ls_wR_factor_gt 0.0542
_refine_ls_wR_factor_ref 0.0592
_reflns_number_gt 1537
_reflns_number_total 3018
_reflns_threshold_expression >2sigma(I)
_cod_data_source_file ez2141.cif
_cod_data_source_block I
_cod_depositor_comments
;
The following automatic conversions were performed:
'_symmetry_cell_setting' value 'Orthorhombic' changed to 'orthorhombic'
according to '/home/saulius/struct/CIF-dictionaries/cif_core.dic'
dictionary named 'cif_core.dic' version 2.4.1 from 2010-06-29.

Automatic conversion script
Id: cif_fix_enum 1527 2010-12-29 10:47:43Z saulius 

The following automatic conversions were performed:

'_symmetry_cell_setting' value 'Orthorhombic' changed to
'orthorhombic' according to
/home/saulius/struct/CIF-dictionaries/cif_core.dic dictionary named
'cif_core.dic' version 2.4.1 from 2010-06-29.

Automatic conversion script
Id: cif_fix_values 1715 2011-07-08 13:25:40Z adriana 
;
_cod_original_sg_symbol_H-M Pbca
_cod_database_code 2220151
_cod_database_fobs_code 2220151

loop_
_symmetry_equiv_pos_as_xyz
'x, y, z'
'-x+1/2, -y, z+1/2'
'-x, y+1/2, -z+1/2'
'x+1/2, -y+1/2, -z'
'-x, -y, -z'
'x-1/2, y, -z-1/2'
'x, -y-1/2, z-1/2'
'-x-1/2, y-1/2, z'

loop_
_atom_site_type_symbol
_atom_site_label
_atom_site_fract_x
_atom_site_fract_y
_atom_site_fract_z
_atom_site_U_iso_or_equiv
_atom_site_adp_type
_atom_site_calc_flag
_atom_site_refinement_flags
_atom_site_occupancy
O O1 0.2792(2) 0.72703(10) 0.26225(4) 0.0655(5) Uani d . 1
O O2 0.4128(2) 0.58358(10) 0.27056(4) 0.0696(5) Uani d . 1
O O3 0.5250(2) 0.37214(9) 0.30832(4) 0.0587(4) Uani d . 1
O O4 0.5513(2) 0.23410(9) 0.34501(4) 0.0668(5) Uani d . 1
O O5 0.7770(3) 0.22039(11) 0.49622(4) 0.0826(6) Uani d . 1
O O6 0.8082(2) 0.35414(10) 0.53534(4) 0.0827(6) Uani d . 1
N N1 0.5194(2) 0.63895(10) 0.35787(5) 0.0411(4) Uani d . 1
N N2 0.5362(2) 0.54088(11) 0.35121(5) 0.0423(4) Uani d . 1
N N3 0.3764(3) 0.66797(13) 0.28337(5) 0.0489(5) Uani d . 1
N N4 0.5574(2) 0.32486(12) 0.34320(5) 0.0463(4) Uani d . 1
N N5 0.7673(3) 0.31066(14) 0.50021(5) 0.0599(5) Uani d . 1
C C1 0.3799(3) 0.82777(13) 0.38520(6) 0.0409(5) Uani d . 1
H H1 0.3459 0.7770 0.4050 0.049 Uiso calc R 1
C C2 0.3749(3) 0.92498(14) 0.39969(6) 0.0459(5) Uani d . 1
H H2 0.3372 0.9394 0.4293 0.055 Uiso calc R 1
C C3 0.4251(3) 1.00085(14) 0.37089(6) 0.0490(6) Uani d . 1
H H3 0.4223 1.0663 0.3810 0.059 Uiso calc R 1
C C4 0.4797(3) 0.97942(14) 0.32689(6) 0.0509(6) Uani d . 1
H H4 0.5137 1.0307 0.3073 0.061 Uiso calc R 1
C C5 0.4842(3) 0.88204(14) 0.31166(6) 0.0449(5) Uani d . 1
H H5 0.5195 0.8682 0.2819 0.054 Uiso calc R 1
C C6 0.4359(3) 0.80519(13) 0.34096(6) 0.0368(5) Uani d . 1
C C7 0.4514(3) 0.69945(13) 0.32858(6) 0.0387(5) Uani d . 1
C C8 0.5928(3) 0.48344(13) 0.38722(6) 0.0376(5) Uani d . 1
C C9 0.6383(3) 0.52778(13) 0.42912(6) 0.0433(5) Uani d . 1
H H9 0.6295 0.5964 0.4322 0.052 Uiso calc R 1
C C10 0.6953(3) 0.47186(14) 0.46549(6) 0.0453(5) Uani d . 1
H H10 0.7271 0.5023 0.4928 0.054 Uiso calc R 1
C C11 0.7052(3) 0.37003(14) 0.46136(6) 0.0424(5) Uani d . 1
C C12 0.6595(3) 0.32304(13) 0.42157(6) 0.0422(5) Uani d . 1
H H12 0.6654 0.2542 0.4194 0.051 Uiso calc R 1
C C13 0.6048(3) 0.37961(13) 0.38483(6) 0.0376(5) Uani d . 1
H H2N 0.508(2) 0.5131(11) 0.3244(5) 0.045(6) Uiso d . 1

loop_
_atom_site_aniso_label
_atom_site_aniso_U_11
_atom_site_aniso_U_22
_atom_site_aniso_U_33
_atom_site_aniso_U_12
_atom_site_aniso_U_13
_atom_site_aniso_U_23
O1 0.0715(11) 0.0759(10) 0.0491(9) 0.0080(10) -0.0181(8) -0.0017(8)
O2 0.1089(14) 0.0566(9) 0.0433(8) 0.0080(10) -0.0062(9) -0.0146(7)
O3 0.0786(12) 0.0550(9) 0.0426(8) -0.0004(9) -0.0118(8) -0.0065(7)
O4 0.0932(13) 0.0360(8) 0.0711(10) 0.0018(9) -0.0160(9) -0.0131(7)
O5 0.1295(16) 0.0517(10) 0.0666(10) 0.0200(12) -0.0158(11) 0.0040(9)
O6 0.1324(17) 0.0721(11) 0.0437(8) 0.0087(11) -0.0200(10) -0.0044(8)
N1 0.0411(11) 0.0381(9) 0.0443(9) 0.0011(9) 0.0036(8) 0.0007(8)
N2 0.0489(12) 0.0416(10) 0.0365(10) -0.0013(9) -0.0036(9) -0.0058(8)
N3 0.0519(13) 0.0583(12) 0.0366(10) -0.0064(11) 0.0015(9) 0.0009(9)
N4 0.0429(12) 0.0467(11) 0.0492(10) 0.0015(9) -0.0012(10) -0.0086(9)
N5 0.0738(15) 0.0586(13) 0.0471(11) 0.0100(12) -0.0023(11) 0.0012(10)
C1 0.0408(13) 0.0460(12) 0.0358(11) 0.0008(11) -0.0005(10) 0.0064(9)
C2 0.0467(13) 0.0548(13) 0.0362(11) 0.0046(12) 0.0001(10) -0.0056(10)
C3 0.0483(14) 0.0410(12) 0.0577(13) 0.0047(11) -0.0079(12) -0.0038(11)
C4 0.0557(15) 0.0493(13) 0.0478(12) -0.0006(12) -0.0034(12) 0.0138(10)
C5 0.0477(14) 0.0556(13) 0.0315(10) 0.0000(11) -0.0016(10) 0.0050(10)
C6 0.0350(12) 0.0441(11) 0.0312(10) 0.0009(10) -0.0025(9) 0.0009(9)
C7 0.0397(13) 0.0449(12) 0.0314(10) -0.0033(11) 0.0025(10) -0.0002(9)
C8 0.0357(12) 0.0393(11) 0.0377(11) -0.0021(10) 0.0033(10) 0.0007(9)
C9 0.0518(14) 0.0379(11) 0.0404(11) 0.0013(11) 0.0042(10) -0.0063(9)
C10 0.0509(15) 0.0497(12) 0.0352(11) 0.0000(12) 0.0022(10) -0.0045(10)
C11 0.0462(14) 0.0458(12) 0.0352(10) 0.0029(12) 0.0016(10) 0.0022(10)
C12 0.0402(12) 0.0377(11) 0.0488(12) 0.0020(10) 0.0046(10) -0.0015(10)
C13 0.0362(12) 0.0398(11) 0.0367(10) -0.0014(10) 0.0006(10) -0.0080(9)

loop_
_atom_type_symbol
_atom_type_description
_atom_type_scat_dispersion_real
_atom_type_scat_dispersion_imag
_atom_type_scat_source
C C 0.0033 0.0016 'International Tables Vol C Tables 4.2.6.8 and 6.1.1.4'
H H 0.0000 0.0000 'International Tables Vol C Tables 4.2.6.8 and 6.1.1.4'
N N 0.0061 0.0033 'International Tables Vol C Tables 4.2.6.8 and 6.1.1.4'
O O 0.0106 0.0060 'International Tables Vol C Tables 4.2.6.8 and 6.1.1.4'

loop_
_geom_angle_atom_site_label_1
_geom_angle_atom_site_label_2
_geom_angle_atom_site_label_3
_geom_angle
C7 N1 N2 124.20(15)
N1 N2 C8 117.91(15)
N1 N2 H2N 121.5(10)
C8 N2 H2N 120.6(10)
O1 N3 O2 124.43(17)
O1 N3 C7 117.78(16)
O2 N3 C7 117.76(17)
O4 N4 O3 123.17(16)
O4 N4 C13 118.22(16)
O3 N4 C13 118.61(15)
O6 N5 O5 122.99(18)
O6 N5 C11 118.00(17)
O5 N5 C11 119.01(17)
C2 C1 C6 120.27(17)
C2 C1 H1 119.9
C6 C1 H1 119.9
C3 C2 C1 120.63(17)
C3 C2 H2 119.7
C1 C2 H2 119.7
C2 C3 C4 119.61(17)
C2 C3 H3 120.2
C4 C3 H3 120.2
C3 C4 C5 120.49(18)
C3 C4 H4 119.8
C5 C4 H4 119.8
C4 C5 C6 119.90(17)
C4 C5 H5 120.0
C6 C5 H5 120.0
C5 C6 C1 119.08(16)
C5 C6 C7 123.26(16)
C1 C6 C7 117.56(16)
N1 C7 C6 118.45(16)
N1 C7 N3 123.46(16)
C6 C7 N3 117.99(16)
N2 C8 C13 122.75(17)
N2 C8 C9 120.25(16)
C13 C8 C9 116.98(17)
C10 C9 C8 121.21(17)
C10 C9 H9 119.4
C8 C9 H9 119.4
C9 C10 C11 119.55(17)
C9 C10 H10 120.2
C11 C10 H10 120.2
C12 C11 C10 121.58(18)
C12 C11 N5 119.07(17)
C10 C11 N5 119.35(17)
C11 C12 C13 118.75(17)
C11 C12 H12 120.6
C13 C12 H12 120.6
C12 C13 C8 121.91(17)
C12 C13 N4 116.14(16)
C8 C13 N4 121.95(17)

loop_
_geom_bond_atom_site_label_1
_geom_bond_atom_site_label_2
_geom_bond_distance
_geom_bond_publ_flag
O1 N3 1.2163(17) ?
O2 N3 1.2244(17) ?
O3 N4 1.2296(17) ?
O4 N4 1.2244(17) ?
O5 N5 1.2233(17) ?
O6 N5 1.2227(18) ?
N1 C7 1.2779(19) y
N1 N2 1.3405(18) ?
N2 C8 1.371(2) ?
N2 H2N 0.894(15) ?
N3 C7 1.492(2) ?
N4 C13 1.468(2) ?
N5 C11 1.462(2) ?
C1 C2 1.378(2) ?
C1 C6 1.394(2) ?
C1 H1 0.9300 ?
C2 C3 1.373(2) ?
C2 H2 0.9300 ?
C3 C4 1.381(2) ?
C3 H3 0.9300 ?
C4 C5 1.386(2) ?
C4 H4 0.9300 ?
C5 C6 1.389(2) ?
C5 H5 0.9300 ?
C6 C7 1.474(2) ?
C8 C13 1.403(2) ?
C8 C9 1.407(2) ?
C9 C10 1.368(2) ?
C9 H9 0.9300 ?
C10 C11 1.379(2) ?
C10 H10 0.9300 ?
C11 C12 1.369(2) ?
C12 C13 1.377(2) ?
C12 H12 0.9300 ?

loop_
_geom_hbond_atom_site_label_D
_geom_hbond_atom_site_label_H
_geom_hbond_atom_site_label_A
_geom_hbond_distance_DH
_geom_hbond_distance_HA
_geom_hbond_distance_DA
_geom_hbond_angle_DHA
N2 H2N O2 0.894(15) 1.966(15) 2.591(2) 125.7(13)

loop_
_geom_torsion_atom_site_label_1
_geom_torsion_atom_site_label_2
_geom_torsion_atom_site_label_3
_geom_torsion_atom_site_label_4
_geom_torsion
C7 N1 N2 C8 -173.30(18)
C6 C1 C2 C3 -0.1(3)
C1 C2 C3 C4 0.5(3)
C2 C3 C4 C5 0.0(3)
C3 C4 C5 C6 -0.8(3)
C4 C5 C6 C1 1.2(3)
C4 C5 C6 C7 -175.08(19)
C2 C1 C6 C5 -0.7(3)
C2 C1 C6 C7 175.76(18)
N2 N1 C7 C6 178.19(17)
N2 N1 C7 N3 1.8(3)
C5 C6 C7 N1 137.61(19)
C1 C6 C7 N1 -38.7(3)
C5 C6 C7 N3 -45.8(3)
C1 C6 C7 N3 137.86(16)
O1 N3 C7 N1 164.76(18)
O2 N3 C7 N1 -13.5(3)
O1 N3 C7 C6 -11.6(3)
O2 N3 C7 C6 170.13(18)
N1 N2 C8 C13 176.35(17)
N1 N2 C8 C9 -2.3(3)
N2 C8 C9 C10 -179.95(17)
C13 C8 C9 C10 1.3(3)
C8 C9 C10 C11 -1.2(3)
C9 C10 C11 C12 0.1(3)
C9 C10 C11 N5 179.60(17)
O6 N5 C11 C12 179.67(19)
O5 N5 C11 C12 0.0(3)
O6 N5 C11 C10 0.2(3)
O5 N5 C11 C10 -179.5(2)
C10 C11 C12 C13 0.8(3)
N5 C11 C12 C13 -178.71(17)
C11 C12 C13 C8 -0.6(3)
C11 C12 C13 N4 -179.89(16)
N2 C8 C13 C12 -179.11(17)
C9 C8 C13 C12 -0.4(3)
N2 C8 C13 N4 0.1(3)
C9 C8 C13 N4 178.85(16)
O4 N4 C13 C12 7.0(3)
O3 N4 C13 C12 -173.35(17)
O4 N4 C13 C8 -172.31(18)
O3 N4 C13 C8 7.4(3)

loop_
_cod_related_entry_id
_cod_related_entry_database
_cod_related_entry_code
1 ChemSpider 24741107
